data_2208116
loop_
_publ_author_name
'Dao-Peng Zhang'
'Jian-Min Dou'
'Da-Cheng Li'
'Da-Qi Wang'

_publ_section_title
;
 1,2-Bis(diphenylphosphino)-1,2-dicarba-<i>closo</i>-dodecaborane
;
_journal_coeditor_code LH6572
_journal_issue 2
_journal_name_full 'Acta Crystallographica Section E'
_journal_page_first o418
_journal_page_last o419
_journal_paper_doi 10.1107/S1600536805042510
_journal_volume 62
_journal_year 2006
_chemical_formula_iupac 'C26 H30 B10 P2'
_chemical_formula_moiety 'C26 H30 B10 P2'
_chemical_formula_sum 'C26 H30 B10 P2'
_chemical_formula_weight 512.54
_chemical_name_systematic
;
1,2-Diphenylphosphino-1,2-dicarba-closo-dodecaborane
;
_space_group_IT_number 14
_symmetry_cell_setting monoclinic
_symmetry_space_group_name_Hall '-P 2yn'
_symmetry_space_group_name_H-M 'P 1 21/n 1'
_atom_sites_solution_hydrogens geom
_atom_sites_solution_primary direct
_atom_sites_solution_secondary difmap
_audit_creation_method SHELXL-97
_cell_angle_alpha 90.00
_cell_angle_beta 111.845(5)
_cell_angle_gamma 90.00
_cell_formula_units_Z 4
_cell_length_a 16.315(6)
_cell_length_b 10.387(4)
_cell_length_c 17.768(6)
_cell_measurement_reflns_used 4735
_cell_measurement_temperature 298(2)
_cell_measurement_theta_max 26.302
_cell_measurement_theta_min 2.317
_cell_volume 2794.8(18)
_computing_cell_refinement 'SAINT (Siemens, 1996)'
_computing_data_collection 'SMART (Siemens, 1996)'
_computing_data_reduction SAINT
_computing_molecular_graphics 'SHELXTL (Bruker, 1997)'
_computing_publication_material SHELXTL
_computing_structure_refinement 'SHELXL97 (Sheldrick, 1997)'
_computing_structure_solution 'SHELXS97 (Sheldrick, 1997)'
_diffrn_ambient_temperature 298(2)
_diffrn_measured_fraction_theta_full 0.997
_diffrn_measured_fraction_theta_max 0.960
_diffrn_measurement_device_type 'Bruker SMART CCD area-detector'
_diffrn_measurement_method '\f and \w'
_diffrn_radiation_monochromator graphite
_diffrn_radiation_source 'fine-focus sealed tube'
_diffrn_radiation_type MoK\a
_diffrn_radiation_wavelength 0.71073
_diffrn_reflns_av_R_equivalents 0.0456
_diffrn_reflns_av_sigmaI/netI 0.0584
_diffrn_reflns_limit_h_max 21
_diffrn_reflns_limit_h_min -21
_diffrn_reflns_limit_k_max 13
_diffrn_reflns_limit_k_min -12
_diffrn_reflns_limit_l_max 23
_diffrn_reflns_limit_l_min -11
_diffrn_reflns_number 17791
_diffrn_reflns_theta_full 28.38
_diffrn_reflns_theta_max 28.38
_diffrn_reflns_theta_min 2.14
_exptl_absorpt_coefficient_mu 0.172
_exptl_absorpt_correction_T_max 0.9343
_exptl_absorpt_correction_T_min 0.9296
_exptl_absorpt_correction_type multi-scan
_exptl_absorpt_process_details '(SADABS; Sheldrick, 1996)'
_exptl_crystal_colour white
_exptl_crystal_density_diffrn 1.218
_exptl_crystal_density_method 'not measured'
_exptl_crystal_description block
_exptl_crystal_F_000 1064
_exptl_crystal_size_max 0.43
_exptl_crystal_size_mid 0.41
_exptl_crystal_size_min 0.40
_refine_diff_density_max 0.577
_refine_diff_density_min -0.328
_refine_ls_extinction_method none
_refine_ls_goodness_of_fit_ref 1.016
_refine_ls_hydrogen_treatment constr
_refine_ls_matrix_type full
_refine_ls_number_parameters 343
_refine_ls_number_reflns 6721
_refine_ls_number_restraints 3
_refine_ls_restrained_S_all 1.548
_refine_ls_R_factor_all 0.0887
_refine_ls_R_factor_gt 0.0491
_refine_ls_shift/su_max 0.001
_refine_ls_shift/su_mean 0.000
_refine_ls_structure_factor_coef Fsqd
_refine_ls_weighting_details 'calc w=1/[\s^2^(Fo^2^)+(0.0650P)^2^+1.0346P] where P=(Fo^2^+2Fc^2^)/3'
_refine_ls_weighting_scheme calc
_refine_ls_wR_factor_gt 0.1192
_refine_ls_wR_factor_ref 0.1454
_reflns_number_gt 4367
_reflns_number_total 6721
_reflns_threshold_expression I>2\s(I)
_cod_data_source_file lh6572.cif
_cod_data_source_block I
_cod_depositor_comments
;
The following automatic conversions were performed:
'_symmetry_cell_setting' value 'Monoclinic' changed to 'monoclinic'
according to '/home/saulius/struct/CIF-dictionaries/cif_core.dic'
dictionary named 'cif_core.dic' version 2.4.1 from 2010-06-29.

Automatic conversion script
Id: cif_fix_enum 1527 2010-12-29 10:47:43Z saulius 

The following automatic conversions were performed:

'_symmetry_cell_setting' value 'Monoclinic' changed to 'monoclinic'
according to /home/saulius/struct/CIF-dictionaries/cif_core.dic
dictionary named 'cif_core.dic' version 2.4.1 from 2010-06-29.

Automatic conversion script
Id: cif_fix_values 1715 2011-07-08 13:25:40Z adriana 
;
_cod_original_cell_volume 2795.0(17)
_cod_original_sg_symbol_H-M 'P 21/n'
_cod_database_code 2208116
_cod_database_fobs_code 2208116

loop_
_symmetry_equiv_pos_as_xyz
'x, y, z'
'-x+1/2, y+1/2, -z+1/2'
'-x, -y, -z'
'x-1/2, -y-1/2, z-1/2'

loop_
_atom_site_label
_atom_site_fract_x
_atom_site_fract_y
_atom_site_fract_z
_atom_site_U_iso_or_equiv
_atom_site_adp_type
_atom_site_calc_flag
_atom_site_refinement_flags
_atom_site_occupancy
_atom_site_type_symbol
P1 -0.03941(5) 0.84048(8) 0.23665(5) 0.0329(2) Uani d D 1 P
P2 0.03034(6) 1.08544(8) 0.35597(5) 0.0323(2) Uani d . 1 P
B6 -0.0029(3) 1.0920(4) 0.1748(2) 0.0332(8) Uani d . 1 B
H3 -0.0728 1.1156 0.1603 0.040 Uiso calc R 1 H
B7 0.0821(3) 1.2093(4) 0.2122(2) 0.0385(9) Uani d . 1 B
H4 0.0678 1.3104 0.2211 0.046 Uiso calc R 1 H
B8 0.1774(3) 1.1308(4) 0.2801(2) 0.0384(9) Uani d . 1 B
H5 0.2246 1.1807 0.3331 0.046 Uiso calc R 1 H
B3 0.1507(2) 0.9656(4) 0.2841(2) 0.0339(8) Uani d . 1 B
H6 0.1794 0.9085 0.3399 0.041 Uiso calc R 1 H
B4 0.1270(2) 0.8981(4) 0.1854(2) 0.0365(9) Uani d . 1 B
H7 0.1415 0.7970 0.1768 0.044 Uiso calc R 1 H
B5 0.0312(3) 0.9769(4) 0.1177(2) 0.0369(9) Uani d . 1 B
H8 -0.0166 0.9268 0.0651 0.044 Uiso calc R 1 H
B11 0.0557(3) 1.1435(4) 0.1144(2) 0.0404(9) Uani d . 1 B
H9 0.0238 1.2017 0.0595 0.048 Uiso calc R 1 H
B12 0.1685(3) 1.1654(4) 0.1799(3) 0.0436(10) Uani d . 1 B
H10 0.2106 1.2380 0.1671 0.052 Uiso calc R 1 H
B9 0.2116(3) 1.0149(4) 0.2244(3) 0.0425(9) Uani d . 1 B
H11 0.2816 0.9893 0.2412 0.051 Uiso calc R 1 H
B10 0.1376(3) 1.0232(4) 0.1216(3) 0.0436(10) Uani d . 1 B
H12 0.1594 1.0038 0.0711 0.052 Uiso calc R 1 H
C2 0.0734(2) 1.0839(3) 0.27146(18) 0.0299(7) Uani d D 1 C
C1 0.04424(19) 0.9464(3) 0.21637(18) 0.0290(7) Uani d D 1 C
C3 0.0221(2) 0.7467(3) 0.3271(2) 0.0336(7) Uani d . 1 C
C4 0.1008(2) 0.6802(3) 0.3427(2) 0.0387(8) Uani d . 1 C
H13 0.1283 0.6826 0.3052 0.046 Uiso calc R 1 H
C5 0.1384(3) 0.6105(4) 0.4138(2) 0.0498(10) Uani d . 1 C
H14 0.1908 0.5659 0.4235 0.060 Uiso calc R 1 H
C6 0.0994(3) 0.6066(4) 0.4698(2) 0.0593(11) Uani d . 1 C
H15 0.1251 0.5594 0.5173 0.071 Uiso calc R 1 H
C7 0.0223(3) 0.6722(4) 0.4557(3) 0.0609(12) Uani d . 1 C
H16 -0.0042 0.6697 0.4939 0.073 Uiso calc R 1 H
C8 -0.0165(3) 0.7424(3) 0.3848(2) 0.0460(9) Uani d . 1 C
H17 -0.0688 0.7868 0.3759 0.055 Uiso calc R 1 H
C9 -0.0660(2) 0.7258(3) 0.1529(2) 0.0373(8) Uani d D 1 C
C10 -0.0212(3) 0.6125(4) 0.1512(2) 0.0543(10) Uani d . 1 C
H18 0.0281 0.5891 0.1961 0.065 Uiso calc R 1 H
C11 -0.0492(3) 0.5341(4) 0.0832(3) 0.0668(12) Uani d . 1 C
H19 -0.0183 0.4591 0.0827 0.080 Uiso calc R 1 H
C12 -0.1221(3) 0.5663(5) 0.0167(3) 0.0684(13) Uani d . 1 C
H20 -0.1404 0.5134 -0.0288 0.082 Uiso calc R 1 H
C13 -0.1678(3) 0.6754(5) 0.0172(3) 0.0615(12) Uani d . 1 C
H21 -0.2173 0.6971 -0.0280 0.074 Uiso calc R 1 H
C14 -0.1409(2) 0.7541(4) 0.0846(2) 0.0473(9) Uani d . 1 C
H22 -0.1734 0.8277 0.0846 0.057 Uiso calc R 1 H
C15 -0.0540(2) 1.2110(3) 0.32898(19) 0.0353(7) Uani d . 1 C
C16 -0.0449(2) 1.3426(4) 0.3204(2) 0.0461(9) Uani d . 1 C
H23 0.0097 1.3762 0.3252 0.055 Uiso calc R 1 H
C17 -0.1165(3) 1.4240(4) 0.3047(2) 0.0553(10) Uani d . 1 C
H24 -0.1097 1.5119 0.2989 0.066 Uiso calc R 1 H
C18 -0.1974(3) 1.3766(5) 0.2976(2) 0.0575(11) Uani d . 1 C
H25 -0.2449 1.4321 0.2879 0.069 Uiso calc R 1 H
C19 -0.2077(3) 1.2475(5) 0.3048(3) 0.0626(12) Uani d . 1 C
H26 -0.2626 1.2147 0.2993 0.075 Uiso calc R 1 H
C20 -0.1366(2) 1.1652(4) 0.3202(2) 0.0484(9) Uani d . 1 C
H27 -0.1445 1.0773 0.3246 0.058 Uiso calc R 1 H
C21 0.1235(2) 1.1449(3) 0.44296(19) 0.0349(7) Uani d . 1 C
C22 0.1647(3) 1.2636(4) 0.4516(2) 0.0519(10) Uani d . 1 C
H28 0.1452 1.3231 0.4096 0.062 Uiso calc R 1 H
C23 0.2347(3) 1.2944(4) 0.5224(3) 0.0600(11) Uani d . 1 C
H29 0.2618 1.3745 0.5276 0.072 Uiso calc R 1 H
C24 0.2644(3) 1.2073(5) 0.5847(2) 0.0590(11) Uani d . 1 C
H30 0.3111 1.2286 0.6323 0.071 Uiso calc R 1 H
C25 0.2253(3) 1.0893(5) 0.5767(2) 0.0619(12) Uani d . 1 C
H31 0.2461 1.0296 0.6186 0.074 Uiso calc R 1 H
C26 0.1549(3) 1.0581(4) 0.5067(2) 0.0479(9) Uani d . 1 C
H32 0.1281 0.9780 0.5023 0.057 Uiso calc R 1 H

loop_
_atom_site_aniso_label
_atom_site_aniso_U_11
_atom_site_aniso_U_22
_atom_site_aniso_U_33
_atom_site_aniso_U_12
_atom_site_aniso_U_13
_atom_site_aniso_U_23
P1 0.0288(4) 0.0333(5) 0.0376(5) -0.0017(3) 0.0134(4) -0.0012(4)
P2 0.0371(5) 0.0305(4) 0.0309(4) -0.0032(3) 0.0146(4) -0.0019(3)
B6 0.0350(19) 0.0335(19) 0.0283(18) 0.0033(15) 0.0086(16) 0.0034(15)
B7 0.047(2) 0.0313(19) 0.040(2) -0.0029(17) 0.0196(19) 0.0039(16)
B8 0.034(2) 0.041(2) 0.042(2) -0.0090(16) 0.0155(18) 0.0009(17)
B3 0.0263(18) 0.037(2) 0.038(2) 0.0013(15) 0.0114(16) 0.0042(16)
B4 0.035(2) 0.039(2) 0.041(2) 0.0014(16) 0.0201(18) -0.0027(17)
B5 0.040(2) 0.043(2) 0.0301(19) -0.0017(17) 0.0165(17) -0.0002(16)
B11 0.047(2) 0.043(2) 0.034(2) -0.0012(18) 0.0173(18) 0.0065(17)
B12 0.047(2) 0.044(2) 0.047(2) -0.0074(19) 0.025(2) 0.0021(18)
B9 0.034(2) 0.048(2) 0.048(2) -0.0031(18) 0.0182(19) 0.0013(19)
B10 0.045(2) 0.052(3) 0.041(2) -0.0044(19) 0.025(2) -0.0027(19)
C2 0.0318(16) 0.0277(15) 0.0298(16) -0.0026(13) 0.0109(13) -0.0006(12)
C1 0.0278(15) 0.0304(16) 0.0288(16) -0.0010(12) 0.0106(13) -0.0019(12)
C3 0.0391(18) 0.0290(16) 0.0350(17) -0.0062(13) 0.0165(15) -0.0013(13)
C4 0.0404(19) 0.0372(18) 0.0395(19) -0.0025(15) 0.0160(16) 0.0028(15)
C5 0.055(2) 0.041(2) 0.047(2) 0.0015(17) 0.0107(19) 0.0067(16)
C6 0.085(3) 0.051(2) 0.037(2) -0.005(2) 0.018(2) 0.0073(18)
C7 0.095(4) 0.055(3) 0.048(2) -0.009(2) 0.043(2) -0.0004(19)
C8 0.060(2) 0.039(2) 0.049(2) -0.0046(17) 0.0323(19) -0.0052(17)
C9 0.0358(18) 0.0368(18) 0.0394(19) -0.0081(14) 0.0142(15) -0.0035(14)
C10 0.059(3) 0.049(2) 0.048(2) 0.0050(19) 0.012(2) -0.0082(18)
C11 0.084(3) 0.050(3) 0.066(3) 0.001(2) 0.026(3) -0.017(2)
C12 0.085(3) 0.069(3) 0.049(3) -0.022(3) 0.022(2) -0.022(2)
C13 0.061(3) 0.069(3) 0.044(2) -0.015(2) 0.006(2) -0.005(2)
C14 0.043(2) 0.048(2) 0.046(2) -0.0061(17) 0.0100(17) -0.0010(17)
C15 0.0384(18) 0.0399(18) 0.0286(17) -0.0012(14) 0.0139(14) -0.0054(14)
C16 0.044(2) 0.044(2) 0.050(2) -0.0010(16) 0.0172(18) -0.0043(17)
C17 0.065(3) 0.044(2) 0.053(2) 0.011(2) 0.017(2) -0.0022(18)
C18 0.055(3) 0.068(3) 0.050(2) 0.023(2) 0.020(2) 0.005(2)
C19 0.040(2) 0.078(3) 0.074(3) 0.004(2) 0.026(2) 0.005(2)
C20 0.043(2) 0.052(2) 0.054(2) -0.0033(17) 0.0221(19) -0.0011(18)
C21 0.0402(18) 0.0360(18) 0.0298(16) 0.0007(14) 0.0145(14) -0.0024(13)
C22 0.058(2) 0.040(2) 0.043(2) -0.0051(18) 0.0029(18) 0.0045(16)
C23 0.063(3) 0.049(2) 0.053(3) -0.017(2) 0.004(2) -0.0060(19)
C24 0.054(2) 0.076(3) 0.037(2) -0.012(2) 0.0054(19) -0.001(2)
C25 0.057(3) 0.074(3) 0.042(2) -0.008(2) 0.005(2) 0.020(2)
C26 0.048(2) 0.052(2) 0.041(2) -0.0039(17) 0.0144(18) 0.0095(17)

loop_
_atom_type_symbol
_atom_type_description
_atom_type_scat_dispersion_real
_atom_type_scat_dispersion_imag
_atom_type_scat_source
C C 0.0033 0.0016 'International Tables Vol C Tables 4.2.6.8 and 6.1.1.4'
H H 0.0000 0.0000 'International Tables Vol C Tables 4.2.6.8 and 6.1.1.4'
P P 0.1023 0.0942 'International Tables Vol C Tables 4.2.6.8 and 6.1.1.4'
B B 0.0013 0.0007 'International Tables Vol C Tables 4.2.6.8 and 6.1.1.4'

loop_
_geom_angle_atom_site_label_1
_geom_angle_atom_site_label_2
_geom_angle_atom_site_label_3
_geom_angle
_geom_angle_publ_flag
C3 P1 C9 104.75(16) ?
C3 P1 C1 106.20(14) ?
C9 P1 C1 101.17(14) ?
C21 P2 C15 106.83(15) ?
C21 P2 C2 103.77(15) ?
C15 P2 C2 105.40(14) ?
C2 B6 C1 59.10(18) ?
C2 B6 B11 105.6(3) ?
C1 B6 B11 105.7(3) ?
C2 B6 B7 58.8(2) ?
C1 B6 B7 106.2(3) ?
B11 B6 B7 59.7(2) ?
C2 B6 B5 105.9(3) ?
C1 B6 B5 58.4(2) ?
B11 B6 B5 60.3(2) ?
B7 B6 B5 107.9(3) ?
C2 B6 H3 123.4 ?
C1 B6 H3 123.4 ?
B11 B6 H3 122.7 ?
B7 B6 H3 122.1 ?
B5 B6 H3 122.1 ?
C2 B7 B11 105.4(3) ?
C2 B7 B12 105.2(3) ?
B11 B7 B12 60.9(2) ?
C2 B7 B8 58.9(2) ?
B11 B7 B8 108.9(3) ?
B12 B7 B8 60.0(2) ?
C2 B7 B6 58.5(2) ?
B11 B7 B6 59.7(2) ?
B12 B7 B6 107.9(3) ?
B8 B7 B6 107.6(3) ?
C2 B7 H4 124.4 ?
B11 B7 H4 121.7 ?
B12 B7 H4 122.1 ?
B8 B7 H4 121.3 ?
B6 B7 H4 122.0 ?
C2 B8 B12 105.1(3) ?
C2 B8 B7 58.8(2) ?
B12 B8 B7 59.9(2) ?
C2 B8 B9 105.3(3) ?
B12 B8 B9 60.2(2) ?
B7 B8 B9 108.1(3) ?
C2 B8 B3 58.73(19) ?
B12 B8 B3 107.9(3) ?
B7 B8 B3 107.8(3) ?
B9 B8 B3 60.0(2) ?
C2 B8 H5 124.4 ?
B12 B8 H5 122.3 ?
B7 B8 H5 121.6 ?
B9 B8 H5 122.1 ?
B3 B8 H5 121.7 ?
C2 B3 C1 59.27(18) ?
C2 B3 B9 105.2(3) ?
C1 B3 B9 105.0(3) ?
C2 B3 B8 58.8(2) ?
C1 B3 B8 106.4(3) ?
B9 B3 B8 59.9(2) ?
C2 B3 B4 105.8(3) ?
C1 B3 B4 58.3(2) ?
B9 B3 B4 59.6(2) ?
B8 B3 B4 107.8(3) ?
C2 B3 H6 123.4 ?
C1 B3 H6 123.4 ?
B9 B3 H6 123.2 ?
B8 B3 H6 121.9 ?
B4 B3 H6 122.4 ?
C1 B4 B9 105.4(3) ?
C1 B4 B10 105.4(3) ?
B9 B4 B10 60.2(2) ?
C1 B4 B5 58.8(2) ?
B9 B4 B5 108.0(3) ?
B10 B4 B5 60.0(2) ?
C1 B4 B3 58.64(19) ?
B9 B4 B3 59.8(2) ?
B10 B4 B3 107.6(3) ?
B5 B4 B3 107.3(3) ?
C1 B4 H7 124.2 ?
B9 B4 H7 122.1 ?
B10 B4 H7 122.2 ?
B5 B4 H7 121.7 ?
B3 B4 H7 122.1 ?
C1 B5 B10 105.2(3) ?
C1 B5 B4 58.6(2) ?
B10 B5 B4 59.9(2) ?
C1 B5 B11 105.6(3) ?
B10 B5 B11 60.7(2) ?
B4 B5 B11 108.6(3) ?
C1 B5 B6 59.31(19) ?
B10 B5 B6 107.6(3) ?
B4 B5 B6 107.8(3) ?
B11 B5 B6 59.3(2) ?
C1 B5 H8 124.1 ?
B10 B5 H8 122.2 ?
B4 B5 H8 121.5 ?
B11 B5 H8 121.9 ?
B6 B5 H8 121.9 ?
B6 B11 B7 60.6(2) ?
B6 B11 B5 60.4(2) ?
B7 B11 B5 108.6(3) ?
B6 B11 B12 107.6(3) ?
B7 B11 B12 59.6(2) ?
B5 B11 B12 106.9(3) ?
B6 B11 B10 107.6(3) ?
B7 B11 B10 107.2(3) ?
B5 B11 B10 59.5(2) ?
B12 B11 B10 59.0(2) ?
B6 B11 H9 121.5 ?
B7 B11 H9 121.5 ?
B5 B11 H9 121.7 ?
B12 B11 H9 122.6 ?
B10 B11 H9 122.5 ?
B7 B12 B10 108.5(3) ?
B7 B12 B8 60.2(2) ?
B10 B12 B8 108.6(3) ?
B7 B12 B9 108.3(3) ?
B10 B12 B9 60.3(2) ?
B8 B12 B9 60.1(2) ?
B7 B12 B11 59.5(2) ?
B10 B12 B11 60.8(2) ?
B8 B12 B11 107.9(3) ?
B9 B12 B11 108.6(3) ?
B7 B12 H10 121.7 ?
B10 B12 H10 121.1 ?
B8 B12 H10 121.6 ?
B9 B12 H10 121.4 ?
B11 B12 H10 121.6 ?
B4 B9 B8 108.7(3) ?
B4 B9 B12 107.9(3) ?
B8 B9 B12 59.7(2) ?
B4 B9 B3 60.6(2) ?
B8 B9 B3 60.1(2) ?
B12 B9 B3 107.6(3) ?
B4 B9 B10 60.0(2) ?
B8 B9 B10 107.8(3) ?
B12 B9 B10 59.6(2) ?
B3 B9 B10 108.1(3) ?
B4 B9 H11 121.3 ?
B8 B9 H11 121.6 ?
B12 B9 H11 122.2 ?
B3 B9 H11 121.6 ?
B10 B9 H11 122.0 ?
B12 B10 B4 108.2(3) ?
B12 B10 B5 108.1(3) ?
B4 B10 B5 60.1(2) ?
B12 B10 B9 60.1(2) ?
B4 B10 B9 59.9(2) ?
B5 B10 B9 107.8(3) ?
B12 B10 B11 60.2(2) ?
B4 B10 B11 107.9(3) ?
B5 B10 B11 59.7(2) ?
B9 B10 B11 108.0(3) ?
B12 B10 H12 121.5 ?
B4 B10 H12 121.7 ?
B5 B10 H12 121.8 ?
B9 B10 H12 121.8 ?
B11 B10 H12 121.8 ?
C1 C2 B6 61.15(19) ?
C1 C2 B7 110.8(2) ?
B6 C2 B7 62.7(2) ?
C1 C2 B3 60.44(19) ?
B6 C2 B3 113.1(2) ?
B7 C2 B3 113.6(3) ?
C1 C2 B8 110.3(2) ?
B6 C2 B8 113.7(3) ?
B7 C2 B8 62.2(2) ?
B3 C2 B8 62.5(2) ?
C1 C2 P2 111.07(19) yes
B6 C2 P2 117.0(2) ?
B7 C2 P2 128.7(2) ?
B3 C2 P2 112.1(2) ?
B8 C2 P2 125.3(2) ?
C2 C1 B4 110.3(2) ?
C2 C1 B5 109.6(2) ?
B4 C1 B5 62.5(2) ?
C2 C1 B3 60.29(19) ?
B4 C1 B3 63.0(2) ?
B5 C1 B3 113.8(2) ?
C2 C1 B6 59.75(19) ?
B4 C1 B6 113.4(3) ?
B5 C1 B6 62.3(2) ?
B3 C1 B6 111.7(2) ?
C2 C1 P1 116.6(2) yes
B4 C1 P1 127.0(2) ?
B5 C1 P1 118.6(2) ?
B3 C1 P1 123.2(2) ?
B6 C1 P1 110.7(2) ?
C8 C3 C4 118.3(3) ?
C8 C3 P1 114.5(3) ?
C4 C3 P1 127.1(3) ?
C5 C4 C3 120.2(3) ?
C5 C4 H13 119.9 ?
C3 C4 H13 119.9 ?
C6 C5 C4 120.7(4) ?
C6 C5 H14 119.6 ?
C4 C5 H14 119.6 ?
C5 C6 C7 119.8(4) ?
C5 C6 H15 120.1 ?
C7 C6 H15 120.1 ?
C6 C7 C8 120.3(4) ?
C6 C7 H16 119.8 ?
C8 C7 H16 119.8 ?
C7 C8 C3 120.5(4) ?
C7 C8 H17 119.7 ?
C3 C8 H17 119.7 ?
C10 C9 C14 117.1(3) ?
C10 C9 P1 127.0(3) ?
C14 C9 P1 115.8(3) ?
C11 C10 C9 120.7(4) ?
C11 C10 H18 119.7 ?
C9 C10 H18 119.7 ?
C12 C11 C10 120.5(4) ?
C12 C11 H19 119.7 ?
C10 C11 H19 119.7 ?
C13 C12 C11 120.1(4) ?
C13 C12 H20 120.0 ?
C11 C12 H20 120.0 ?
C12 C13 C14 120.1(4) ?
C12 C13 H21 120.0 ?
C14 C13 H21 120.0 ?
C13 C14 C9 121.5(4) ?
C13 C14 H22 119.2 ?
C9 C14 H22 119.2 ?
C20 C15 C16 117.8(3) ?
C20 C15 P2 113.1(3) ?
C16 C15 P2 129.1(3) ?
C17 C16 C15 120.4(4) ?
C17 C16 H23 119.8 ?
C15 C16 H23 119.8 ?
C18 C17 C16 120.8(4) ?
C18 C17 H24 119.6 ?
C16 C17 H24 119.6 ?
C19 C18 C17 119.6(4) ?
C19 C18 H25 120.2 ?
C17 C18 H25 120.2 ?
C18 C19 C20 120.2(4) ?
C18 C19 H26 119.9 ?
C20 C19 H26 119.9 ?
C15 C20 C19 121.3(4) ?
C15 C20 H27 119.3 ?
C19 C20 H27 119.3 ?
C22 C21 C26 118.1(3) ?
C22 C21 P2 127.7(3) ?
C26 C21 P2 114.2(3) ?
C23 C22 C21 120.6(4) ?
C23 C22 H28 119.7 ?
C21 C22 H28 119.7 ?
C24 C23 C22 120.3(4) ?
C24 C23 H29 119.8 ?
C22 C23 H29 119.8 ?
C25 C24 C23 119.8(4) ?
C25 C24 H30 120.1 ?
C23 C24 H30 120.1 ?
C24 C25 C26 120.3(4) ?
C24 C25 H31 119.9 ?
C26 C25 H31 119.9 ?
C25 C26 C21 120.9(4) ?
C25 C26 H32 119.6 ?
C21 C26 H32 119.6 ?

loop_
_geom_bond_atom_site_label_1
_geom_bond_atom_site_label_2
_geom_bond_distance
_geom_bond_publ_flag
P1 C3 1.827(3) ?
P1 C9 1.828(3) ?
P1 C1 1.889(3) yes
P2 C21 1.826(3) ?
P2 C15 1.826(3) ?
P2 C2 1.880(3) yes
B6 C2 1.708(5) yes
B6 C1 1.732(5) yes
B6 B11 1.763(5) yes
B6 B7 1.779(5) yes
B6 B5 1.783(5) yes
B6 H3 1.1000 ?
B7 C2 1.714(5) yes
B7 B11 1.764(6) yes
B7 B12 1.767(6) yes
B7 B8 1.772(6) yes
B7 H4 1.1000 ?
B8 C2 1.716(5) yes
B8 B12 1.768(6) yes
B8 B9 1.775(6) yes
B8 B3 1.779(5) yes
B8 H5 1.1000 ?
B3 C2 1.714(5) yes
B3 C1 1.717(5) yes
B3 B9 1.778(5) yes
B3 B4 1.792(6) yes
B3 H6 1.1000 ?
B4 C1 1.711(5) yes
B4 B9 1.774(6) yes
B4 B10 1.775(6) yes
B4 B5 1.778(6) yes
B4 H7 1.1000 ?
B5 C1 1.714(5) yes
B5 B10 1.778(6) yes
B5 B11 1.782(6) yes
B5 H8 1.1000 ?
B11 B12 1.789(6) yes
B11 B10 1.799(6) yes
B11 H9 1.1000 ?
B12 B10 1.767(6) yes
B12 B9 1.776(6) yes
B12 H10 1.1000 ?
B9 B10 1.779(6) yes
B9 H11 1.1000 yes
B10 H12 1.1000 ?
C2 C1 1.697(4) yes
C3 C8 1.390(5) ?
C3 C4 1.393(5) ?
C4 C5 1.385(5) ?
C4 H13 0.9300 ?
C5 C6 1.368(6) ?
C5 H14 0.9300 ?
C6 C7 1.368(6) ?
C6 H15 0.9300 ?
C7 C8 1.388(6) ?
C7 H16 0.9300 ?
C8 H17 0.9300 ?
C9 C10 1.392(5) ?
C9 C14 1.396(5) ?
C10 C11 1.386(6) ?
C10 H18 0.9300 ?
C11 C12 1.369(7) ?
C11 H19 0.9300 ?
C12 C13 1.358(7) ?
C12 H20 0.9300 ?
C13 C14 1.380(6) ?
C13 H21 0.9300 ?
C14 H22 0.9300 ?
C15 C20 1.381(5) ?
C15 C16 1.390(5) ?
C16 C17 1.385(5) ?
C16 H23 0.9300 ?
C17 C18 1.369(6) ?
C17 H24 0.9300 ?
C18 C19 1.363(6) ?
C18 H25 0.9300 ?
C19 C20 1.385(6) ?
C19 H26 0.9300 ?
C20 H27 0.9300 ?
C21 C22 1.386(5) ?
C21 C26 1.388(5) ?
C22 C23 1.385(5) ?
C22 H28 0.9300 ?
C23 C24 1.371(6) ?
C23 H29 0.9300 ?
C24 C25 1.365(6) ?
C24 H30 0.9300 ?
C25 C26 1.381(5) ?
C25 H31 0.9300 ?
C26 H32 0.9300 ?
